data_7038105
loop_
_publ_author_name
'McKinty, Adam'
'Stephan, Douglas W.'

_publ_section_title
;
 Ru Alkylidene Compounds Bearing Tridentate, Dianionic Ligands: Lewis Acid
 Activation and Olefin Metathesis
;
_journal_name_full 'Dalton Trans.'
_journal_paper_doi 10.1039/C5DT04481B
_journal_year 2016
_chemical_formula_moiety 'C32 H40 B Cl3 N2 Ru S3, 0.5(C Cl2)'
_chemical_formula_sum 'C32.5 H40 B Cl4 N2 Ru S3'
_chemical_formula_weight 808.59
_space_group_crystal_system monoclinic
_space_group_IT_number 15
_space_group_name_Hall '-C 2yc'
_space_group_name_H-M_alt 'C 1 2/c 1'
_symmetry_Int_Tables_number 15
_symmetry_space_group_name_Hall '-C 2yc'
_symmetry_space_group_name_H-M 'C 1 2/c 1'
_audit_creation_date 2015-07-15
_audit_creation_method
;
Olex2 1.2
(compiled 2015.01.26 svn.r3150 for OlexSys, GUI svn.r4998)
;
_audit_update_record
;
2015-07-15 deposited with the CCDC.
2016-01-20 downloaded from the CCDC.
;
_cell_angle_alpha 90
_cell_angle_beta 124.733(4)
_cell_angle_gamma 90
_cell_formula_units_Z 8
_cell_length_a 34.498(3)
_cell_length_b 10.7156(10)
_cell_length_c 23.057(2)
_cell_measurement_temperature 149
_cell_volume 7004.7(11)
_computing_molecular_graphics 'Olex2 (Dolomanov et al., 2009)'
_computing_publication_material 'Olex2 (Dolomanov et al., 2009)'
_computing_structure_refinement 'olex2.refine (Bourhis et al., 2015)'
_diffrn_ambient_temperature 150.0
_diffrn_measured_fraction_theta_full 0.9965
_diffrn_measured_fraction_theta_max 0.9965
_diffrn_measurement_device_type Bruker_Apex_II
_diffrn_radiation_type 'Mo K\a'
_diffrn_radiation_wavelength 0.71073
_diffrn_reflns_av_R_equivalents 0.0440
_diffrn_reflns_av_unetI/netI 0.0479
_diffrn_reflns_limit_h_max 51
_diffrn_reflns_limit_h_min -49
_diffrn_reflns_limit_k_max 15
_diffrn_reflns_limit_k_min -12
_diffrn_reflns_limit_l_max 34
_diffrn_reflns_limit_l_min -33
_diffrn_reflns_number 45387
_diffrn_reflns_theta_full 32.0467
_diffrn_reflns_theta_max 32.05
_diffrn_reflns_theta_min 2.03
_exptl_absorpt_coefficient_mu 0.959
_exptl_absorpt_correction_T_max 0.7464
_exptl_absorpt_correction_T_min 0.6476
_exptl_absorpt_correction_type multi-scan
_exptl_absorpt_process_details
;
SADABS-2008/1 (Bruker,2008) was used for absorption correction.
wR2(int) was 0.0623 before and 0.0507 after correction.
The Ratio of minimum to maximum transmission is 0.8676.
The \l/2 correction factor is Not present.
;
_exptl_crystal_density_diffrn 1.5333
_exptl_crystal_description blocks
_exptl_crystal_F_000 3310.5309
_exptl_crystal_size_max 0.319
_exptl_crystal_size_mid 0.245
_exptl_crystal_size_min 0.201
_refine_diff_density_max 1.0118
_refine_diff_density_min -1.0537
_refine_diff_density_rms 0.1479
_refine_ls_d_res_high 0.6697
_refine_ls_d_res_low 10.0235
_refine_ls_goodness_of_fit_ref 1.0236
_refine_ls_hydrogen_treatment mixed
_refine_ls_matrix_type full
_refine_ls_number_constraints 60
_refine_ls_number_parameters 415
_refine_ls_number_reflns 12148
_refine_ls_number_restraints 2
_refine_ls_restrained_S_all 1.0235
_refine_ls_R_factor_all 0.0528
_refine_ls_R_factor_gt 0.0345
_refine_ls_shift/su_max 0.0000
_refine_ls_shift/su_mean 0.0000
_refine_ls_structure_factor_coef Fsqd
_refine_ls_weighting_details 'w=1/[\s^2^(Fo^2^)+(0.0343P)^2^+7.1427P] where P=(Fo^2^+2Fc^2^)/3'
_refine_ls_weighting_scheme calc
_refine_ls_wR_factor_gt 0.0764
_refine_ls_wR_factor_ref 0.0846
_reflns_Friedel_coverage 0.0
_reflns_limit_h_max 42
_reflns_limit_h_min -51
_reflns_limit_k_max 15
_reflns_limit_k_min 0
_reflns_limit_l_max 34
_reflns_limit_l_min 0
_reflns_number_gt 9426
_reflns_number_total 12148
_reflns_threshold_expression I>=2u(I)
_cod_data_source_file c5dt04481b2.cif
_cod_data_source_block AMM015_0m
_cod_original_cell_volume 7004.7(12)
_cod_database_code 7038105
_olex2_refinement_description
;
1. Fixed Uiso
 At 1.2 times of:
  All C(H) groups, All C(H,H) groups
 At 1.5 times of:
  All C(H,H,H) groups
2. Restrained distances
 c35-Cl4 = c35-Cl5
 1.7 with sigma of 0.01
3. Others
 Fixed Sof: Cl4(0.5) Cl5(0.5) c35(0.5)
4.a Secondary CH2 refined with riding coordinates:
 C1(H1a,H1b), C2(H2a,H2b), C3(H3a,H3b), C4(H4a,H4b), C16(H16a,H16b), C17(H17a,
 H17b)
4.b Aromatic/amide H refined with riding coordinates:
 C9(H9), C11(H11), C22(H22), C25(H25), C30(H30), C31(H31), C32(H32), C33(H33),
 C34(H34)
4.c Idealised Me refined as rotating group:
 C13(H13a,H13b,H13c), C14(H14a,H14b,H14c), C15(H15a,H15b,H15c), C21(H21a,H21b,
 H21c), C24(H24a,H24b,H24c), C27(H27a,H27b,H27c)
;
_olex2_submission_special_instructions 'No special instructions were received'

loop_
_space_group_symop_id
_space_group_symop_operation_xyz
1 x,y,z
2 -x,y,-z+1/2
3 -x,-y,-z
4 x,-y,z-1/2
5 x+1/2,y+1/2,z
6 -x+1/2,y+1/2,-z+1/2
7 -x+1/2,-y+1/2,-z
8 x+1/2,-y+1/2,z-1/2

loop_
_atom_site_label
_atom_site_type_symbol
_atom_site_fract_x
_atom_site_fract_y
_atom_site_fract_z
_atom_site_U_iso_or_equiv
_atom_site_adp_type
_atom_site_occupancy
_atom_site_refinement_flags_posn
Ru1 Ru 0.855599(5) 0.616135(14) 0.402437(7) 0.01320(4) Uani 1.000000 .
Cl0a Cl 0.771148(15) 0.65651(5) 0.32637(2) 0.01998(9) Uani 1.000000 .
Cl2 Cl 0.932850(17) 0.33490(5) 0.54416(2) 0.02375(10) Uani 1.000000 .
Cl3 Cl 0.942446(16) 0.26739(5) 0.42494(3) 0.02234(10) Uani 1.000000 .
S1 S 0.934273(15) 0.55021(4) 0.45759(2) 0.01631(9) Uani 1.000000 .
S2 S 0.847943(16) 0.58332(5) 0.28933(2) 0.01676(9) Uani 1.000000 .
S3 S 0.846835(15) 0.38374(4) 0.39497(2) 0.01579(9) Uani 1.000000 .
N1 N 0.86047(7) 0.88450(16) 0.45419(9) 0.0236(4) Uani 1.000000 .
N2 N 0.86174(6) 0.88648(15) 0.36102(9) 0.0175(3) Uani 1.000000 .
C1 C 0.82894(7) 0.33610(19) 0.30682(10) 0.0189(4) Uani 1.000000 .
H1a H 0.85610(7) 0.29624(19) 0.31036(10) 0.0227(4) Uiso 1.000000 R
H1b H 0.80355(7) 0.27304(19) 0.28834(10) 0.0227(4) Uiso 1.000000 R
C2 C 0.81151(7) 0.44410(19) 0.25493(10) 0.0194(4) Uani 1.000000 .
H2a H 0.77915(7) 0.46610(19) 0.23983(10) 0.0233(5) Uiso 1.000000 R
H2b H 0.80974(7) 0.41600(19) 0.21258(10) 0.0233(5) Uiso 1.000000 R
C3 C 0.90550(7) 0.5241(2) 0.31527(10) 0.0208(4) Uani 1.000000 .
H3a H 0.90379(7) 0.4320(2) 0.31109(10) 0.0250(5) Uiso 1.000000 R
H3b H 0.91238(7) 0.5566(2) 0.28184(10) 0.0250(5) Uiso 1.000000 R
C4 C 0.94605(6) 0.55901(19) 0.38990(10) 0.0191(4) Uani 1.000000 .
H4a H 0.95592(6) 0.64536(19) 0.38904(10) 0.0230(5) Uiso 1.000000 R
H4b H 0.97304(6) 0.50356(19) 0.40409(10) 0.0230(5) Uiso 1.000000 R
C5 C 0.86328(6) 0.80941(18) 0.40932(9) 0.0162(4) Uani 1.000000 .
C7 C 0.87663(7) 0.86479(17) 0.31485(10) 0.0168(4) Uani 1.000000 .
C8 C 0.84266(7) 0.85610(18) 0.24165(10) 0.0198(4) Uani 1.000000 .
C9 C 0.85859(8) 0.8465(2) 0.19814(11) 0.0239(4) Uani 1.000000 .
H9 H 0.83602(8) 0.8408(2) 0.14856(11) 0.0287(5) Uiso 1.000000 R
C10 C 0.90628(8) 0.8451(2) 0.22462(12) 0.0257(4) Uani 1.000000 .
C11 C 0.93899(8) 0.8573(2) 0.29736(12) 0.0248(4) Uani 1.000000 .
H11 H 0.97170(8) 0.8570(2) 0.31629(12) 0.0298(5) Uiso 1.000000 R
C12 C 0.92484(7) 0.86986(18) 0.34314(11) 0.0201(4) Uani 1.000000 .
C13 C 0.96096(7) 0.8924(2) 0.42075(11) 0.0268(5) Uani 1.000000 .
H13a H 0.99270(7) 0.8825(15) 0.43160(19) 0.0402(7) Uiso 1.000000 GR
H13b H 0.9573(4) 0.9773(5) 0.4329(2) 0.0402(7) Uiso 1.000000 GR
H13c H 0.9563(4) 0.8321(10) 0.44826(11) 0.0402(7) Uiso 1.000000 GR
C14 C 0.92188(10) 0.8308(3) 0.17550(14) 0.0387(6) Uani 1.000000 .
H14a H 0.9156(6) 0.7454(6) 0.1571(8) 0.0580(9) Uiso 1.000000 GR
H14b H 0.9044(5) 0.8897(13) 0.1362(5) 0.0580(9) Uiso 1.000000 GR
H14c H 0.95575(17) 0.8480(17) 0.2014(3) 0.0580(9) Uiso 1.000000 GR
C15 C 0.79095(7) 0.8553(2) 0.21120(11) 0.0252(4) Uani 1.000000 .
H15a H 0.78558(9) 0.8095(13) 0.2428(4) 0.0378(7) Uiso 1.000000 GR
H15b H 0.77973(14) 0.9413(2) 0.2060(8) 0.0378(7) Uiso 1.000000 GR
H15c H 0.77375(9) 0.8145(13) 0.1649(4) 0.0378(7) Uiso 1.000000 GR
C16 C 0.85136(8) 1.01770(19) 0.36711(12) 0.0255(4) Uani 1.000000 .
H16a H 0.87294(8) 1.07567(19) 0.36516(12) 0.0306(5) Uiso 1.000000 R
H16b H 0.81835(8) 1.03975(19) 0.32943(12) 0.0306(5) Uiso 1.000000 R
C17 C 0.85973(11) 1.0195(2) 0.43947(14) 0.0367(6) Uani 1.000000 .
H17a H 0.83388(11) 1.0630(2) 0.43804(14) 0.0441(7) Uiso 1.000000 R
H17b H 0.89012(11) 1.0599(2) 0.47509(14) 0.0441(7) Uiso 1.000000 R
C19 C 0.86521(8) 0.85663(19) 0.51911(11) 0.0234(4) Uani 1.000000 .
C20 C 0.82450(8) 0.8533(2) 0.51887(12) 0.0272(5) Uani 1.000000 .
C21 C 0.77645(9) 0.8579(3) 0.45143(14) 0.0405(6) Uani 1.000000 .
H21a H 0.75259(9) 0.8576(18) 0.46186(15) 0.0608(9) Uiso 1.000000 GR
H21b H 0.7733(2) 0.9342(9) 0.4256(5) 0.0608(9) Uiso 1.000000 GR
H21c H 0.7719(3) 0.7849(9) 0.4226(4) 0.0608(9) Uiso 1.000000 GR
C22 C 0.83016(9) 0.8411(2) 0.58376(13) 0.0316(5) Uani 1.000000 .
H22 H 0.80294(9) 0.8384(2) 0.58455(13) 0.0379(6) Uiso 1.000000 R
C23 C 0.87443(10) 0.8327(2) 0.64701(13) 0.0323(5) Uani 1.000000 .
C24 C 0.87930(12) 0.8175(3) 0.71613(14) 0.0456(7) Uani 1.000000 .
H24a H 0.84798(13) 0.820(2) 0.7074(2) 0.0684(11) Uiso 1.000000 GR
H24b H 0.8944(7) 0.7373(9) 0.7376(6) 0.0684(11) Uiso 1.000000 GR
H24c H 0.8986(6) 0.8855(11) 0.7482(4) 0.0684(11) Uiso 1.000000 GR
C25 C 0.91381(9) 0.8377(2) 0.64504(12) 0.0336(5) Uani 1.000000 .
H25 H 0.94421(9) 0.8318(2) 0.68807(12) 0.0403(6) Uiso 1.000000 R
C26 C 0.91035(9) 0.8509(2) 0.58212(12) 0.0290(5) Uani 1.000000 .
C27 C 0.95405(9) 0.8566(3) 0.58211(14) 0.0426(7) Uani 1.000000 .
H27a H 0.9549(4) 0.7840(10) 0.5570(9) 0.0639(10) Uiso 1.000000 GR
H27b H 0.9536(3) 0.9332(9) 0.5585(9) 0.0639(10) Uiso 1.000000 GR
H27c H 0.98210(9) 0.8563(19) 0.63086(14) 0.0639(10) Uiso 1.000000 GR
C28 C 0.86630(7) 0.60137(18) 0.49293(10) 0.0185(4) Uani 1.000000 .
C29 C 0.84019(7) 0.53713(18) 0.51655(10) 0.0184(4) Uani 1.000000 .
C30 C 0.86199(8) 0.5181(2) 0.58933(11) 0.0243(4) Uani 1.000000 .
H30 H 0.89247(8) 0.5519(2) 0.62210(11) 0.0292(5) Uiso 1.000000 R
C31 C 0.83987(8) 0.4509(2) 0.61410(11) 0.0283(5) Uani 1.000000 .
H31 H 0.85529(8) 0.4386(2) 0.66338(11) 0.0339(6) Uiso 1.000000 R
C32 C 0.79525(8) 0.4017(2) 0.56696(12) 0.0281(5) Uani 1.000000 .
H32 H 0.78017(8) 0.3549(2) 0.58379(12) 0.0337(6) Uiso 1.000000 R
C33 C 0.77272(8) 0.4210(2) 0.49504(12) 0.0272(5) Uani 1.000000 .
H33 H 0.74206(8) 0.3878(2) 0.46272(12) 0.0326(5) Uiso 1.000000 R
C34 C 0.79460(7) 0.48834(19) 0.47012(11) 0.0215(4) Uani 1.000000 .
H34 H 0.77854(7) 0.50177(19) 0.42081(11) 0.0258(5) Uiso 1.000000 R
B1 B 0.91590(7) 0.3769(2) 0.45471(11) 0.0179(4) Uani 1.000000 .
H28 H 0.8992(8) 0.627(2) 0.5337(12) 0.022(6) Uiso 1.000000 .
Cl4 Cl 0.0036(3) 0.5093(10) 0.2178(4) 0.294(5) Uani 0.500000 D
Cl5 Cl -0.00423(9) 0.3900(2) 0.31249(13) 0.0826(6) Uani 0.500000 D
c35 C 0.0003(2) 0.5283(6) 0.2903(3) 0.0378(16) Uani 0.500000 D

loop_
_atom_site_aniso_label
_atom_site_aniso_U_11
_atom_site_aniso_U_22
_atom_site_aniso_U_33
_atom_site_aniso_U_12
_atom_site_aniso_U_13
_atom_site_aniso_U_23
Ru1 0.01371(6) 0.01112(7) 0.01212(7) -0.00074(5) 0.00578(5) 0.00024(5)
Cl0a 0.01567(19) 0.0190(2) 0.0206(2) 0.00168(16) 0.00761(17) 0.00264(17)
Cl2 0.0237(2) 0.0251(3) 0.0176(2) 0.00138(19) 0.00892(18) 0.00641(18)
Cl3 0.0207(2) 0.0179(2) 0.0259(2) 0.00452(17) 0.01173(19) 0.00218(18)
S1 0.01397(18) 0.0152(2) 0.0148(2) -0.00111(16) 0.00522(16) 0.00096(16)
S2 0.0179(2) 0.0146(2) 0.0147(2) 0.00045(16) 0.00744(17) 0.00150(16)
S3 0.01528(19) 0.0134(2) 0.0158(2) -0.00120(16) 0.00713(16) 0.00034(16)
N1 0.0407(10) 0.0118(8) 0.0261(9) -0.0028(7) 0.0237(8) -0.0016(7)
N2 0.0242(8) 0.0114(7) 0.0194(7) -0.0004(6) 0.0140(6) 0.0003(6)
C1 0.0207(8) 0.0164(9) 0.0165(8) -0.0023(7) 0.0087(7) -0.0045(7)
C2 0.0188(8) 0.0181(10) 0.0145(8) -0.0024(7) 0.0055(7) -0.0032(7)
C3 0.0200(9) 0.0244(10) 0.0196(9) 0.0012(8) 0.0122(8) 0.0002(8)
C4 0.0169(8) 0.0190(10) 0.0206(9) -0.0001(7) 0.0101(7) 0.0031(7)
C5 0.0152(8) 0.0151(9) 0.0160(8) -0.0019(6) 0.0075(7) -0.0007(7)
C7 0.0213(8) 0.0114(9) 0.0183(8) 0.0005(7) 0.0117(7) 0.0028(7)
C8 0.0249(9) 0.0144(9) 0.0188(9) 0.0011(7) 0.0117(8) 0.0033(7)
C9 0.0323(10) 0.0179(10) 0.0194(9) -0.0003(8) 0.0135(8) 0.0013(8)
C10 0.0364(11) 0.0183(10) 0.0312(11) -0.0010(9) 0.0244(10) 0.0013(9)
C11 0.0250(10) 0.0216(11) 0.0338(11) -0.0009(8) 0.0202(9) 0.0024(9)
C12 0.0211(9) 0.0146(9) 0.0226(9) -0.0000(7) 0.0113(8) 0.0030(7)
C13 0.0235(9) 0.0254(11) 0.0236(10) -0.0029(8) 0.0087(8) 0.0006(8)
C14 0.0527(15) 0.0388(15) 0.0428(14) -0.0036(12) 0.0381(13) -0.0030(12)
C15 0.0226(9) 0.0255(11) 0.0195(9) 0.0050(8) 0.0073(8) 0.0034(8)
C16 0.0380(11) 0.0126(9) 0.0299(11) 0.0017(8) 0.0217(10) 0.0021(8)
C17 0.0703(18) 0.0132(10) 0.0422(14) -0.0021(11) 0.0412(14) -0.0024(9)
C19 0.0402(12) 0.0136(9) 0.0250(10) -0.0033(8) 0.0236(9) -0.0042(8)
C20 0.0400(12) 0.0169(10) 0.0325(11) 0.0010(9) 0.0252(10) -0.0025(8)
C21 0.0401(13) 0.0444(16) 0.0421(14) 0.0080(12) 0.0264(12) -0.0031(12)
C22 0.0501(14) 0.0211(11) 0.0430(13) -0.0010(10) 0.0380(12) -0.0039(10)
C23 0.0584(15) 0.0180(11) 0.0331(12) -0.0048(10) 0.0336(12) -0.0033(9)
C24 0.085(2) 0.0326(14) 0.0423(15) -0.0006(14) 0.0495(16) 0.0029(12)
C25 0.0483(14) 0.0298(12) 0.0247(11) -0.0094(11) 0.0220(11) -0.0068(9)
C26 0.0397(12) 0.0244(11) 0.0284(11) -0.0108(9) 0.0227(10) -0.0074(9)
C27 0.0376(13) 0.0568(18) 0.0334(13) -0.0198(12) 0.0203(11) -0.0142(12)
C28 0.0203(8) 0.0138(9) 0.0182(8) 0.0003(7) 0.0090(7) -0.0011(7)
C29 0.0236(9) 0.0153(9) 0.0176(9) 0.0008(7) 0.0124(8) -0.0013(7)
C30 0.0282(10) 0.0244(11) 0.0183(9) -0.0003(8) 0.0120(8) 0.0001(8)
C31 0.0387(12) 0.0284(12) 0.0210(10) 0.0042(10) 0.0190(9) 0.0063(9)
C32 0.0362(11) 0.0259(12) 0.0322(11) 0.0020(9) 0.0254(10) 0.0054(9)
C33 0.0274(10) 0.0286(12) 0.0286(11) -0.0047(9) 0.0179(9) -0.0007(9)
C34 0.0223(9) 0.0224(10) 0.0197(9) -0.0015(8) 0.0118(8) -0.0015(8)
B1 0.0171(9) 0.0153(10) 0.0173(9) 0.0015(8) 0.0074(8) 0.0025(8)
Cl4 0.177(6) 0.533(15) 0.180(6) -0.069(7) 0.107(5) -0.109(7)
Cl5 0.0926(15) 0.0818(15) 0.0961(16) 0.0052(12) 0.0672(14) -0.0088(12)
c35 0.030(3) 0.077(5) 0.011(2) 0.014(3) 0.015(2) -0.011(2)

loop_
_atom_type_symbol
_atom_type_scat_dispersion_real
_atom_type_scat_dispersion_imag
_atom_type_scat_Cromer_Mann_a1
_atom_type_scat_Cromer_Mann_a2
_atom_type_scat_Cromer_Mann_a3
_atom_type_scat_Cromer_Mann_a4
_atom_type_scat_Cromer_Mann_b1
_atom_type_scat_Cromer_Mann_b2
_atom_type_scat_Cromer_Mann_b3
_atom_type_scat_Cromer_Mann_b4
_atom_type_scat_Cromer_Mann_c
_atom_type_scat_source
_atom_type_scat_dispersion_source
Ru -1.23940 0.83517 19.26740 12.91820 4.86337 1.56756 0.80852 8.43467 24.79970 94.29280 5.37873983383 'International Tables Volume C Table 6.1.1.4 (pp. 500-502)' 'Henke, Gullikson and Davis, At. Data and Nucl. Data Tables, 1993, 54, 2'
C 0.00347 0.00161 2.31000 1.02000 1.58860 0.86500 20.84390 10.20750 0.56870 51.65120 0.215599998832 'International Tables Volume C Table 6.1.1.4 (pp. 500-502)' 'Henke, Gullikson and Davis, At. Data and Nucl. Data Tables, 1993, 54, 2'
B 0.00141 0.00067 2.05450 1.33260 1.09790 0.70680 23.21850 1.02100 60.34980 0.14030 -0.193200007081 'International Tables Volume C Table 6.1.1.4 (pp. 500-502)' 'Henke, Gullikson and Davis, At. Data and Nucl. Data Tables, 1993, 54, 2'
Cl 0.14873 0.16029 11.46040 7.19640 6.25560 1.64550 0.01040 1.16620 18.51940 47.77840 -9.55739974976 'International Tables Volume C Table 6.1.1.4 (pp. 500-502)' 'Henke, Gullikson and Davis, At. Data and Nucl. Data Tables, 1993, 54, 2'
H 0.00000 0.00000 0.49300 0.32291 0.14019 0.04081 10.51090 26.12570 3.14236 57.79970 0.0030380000826 'International Tables Volume C Table 6.1.1.4 (pp. 500-502)' 'Henke, Gullikson and Davis, At. Data and Nucl. Data Tables, 1993, 54, 2'
N 0.00653 0.00323 12.21260 3.13220 2.01250 1.16630 0.00570 9.89330 28.99750 0.58260 -11.5290002823 'International Tables Volume C Table 6.1.1.4 (pp. 500-502)' 'Henke, Gullikson and Davis, At. Data and Nucl. Data Tables, 1993, 54, 2'
S 0.12424 0.12443 6.90530 5.20340 1.43790 1.58630 1.46790 22.21510 0.25360 56.17200 0.866900026798 'International Tables Volume C Table 6.1.1.4 (pp. 500-502)' 'Henke, Gullikson and Davis, At. Data and Nucl. Data Tables, 1993, 54, 2'

loop_
_geom_angle_atom_site_label_1
_geom_angle_atom_site_label_2
_geom_angle_atom_site_label_3
_geom_angle
_geom_angle_site_symmetry_1
_geom_angle_site_symmetry_3
S1 Ru1 Cl0a 168.474(18) . .
S2 Ru1 Cl0a 84.342(16) . .
S2 Ru1 S1 85.709(16) . .
S3 Ru1 Cl0a 94.543(16) . .
S3 Ru1 S1 78.206(16) . .
S3 Ru1 S2 81.427(16) . .
C5 Ru1 Cl0a 85.77(5) . .
C5 Ru1 S1 101.52(5) . .
C5 Ru1 S2 98.81(5) . .
C5 Ru1 S3 179.63(5) . .
C28 Ru1 Cl0a 102.07(6) . .
C28 Ru1 S1 86.52(6) . .
C28 Ru1 S2 166.48(6) . .
C28 Ru1 S3 86.17(6) . .
C28 Ru1 C5 93.57(8) . .
C4 S1 Ru1 105.79(6) . .
B1 S1 Ru1 90.86(6) . .
B1 S1 C4 104.26(10) . .
C2 S2 Ru1 101.96(7) . .
C3 S2 Ru1 104.99(7) . .
C3 S2 C2 102.13(10) . .
C1 S3 Ru1 107.78(7) . .
B1 S3 Ru1 86.44(7) . .
B1 S3 C1 106.04(9) . .
C17 N1 C5 113.79(17) . .
C19 N1 C5 130.82(17) . .
C19 N1 C17 114.64(16) . .
C7 N2 C5 129.93(16) . .
C16 N2 C5 113.45(16) . .
C16 N2 C7 115.57(15) . .
H1a C1 S3 108.94(6) . .
H1b C1 S3 108.94(6) . .
H1b C1 H1a 107.8 . .
C2 C1 S3 113.19(14) . .
C2 C1 H1a 108.94(11) . .
C2 C1 H1b 108.94(10) . .
C1 C2 S2 114.62(13) . .
H2a C2 S2 108.61(7) . .
H2a C2 C1 108.61(11) . .
H2b C2 S2 108.61(6) . .
H2b C2 C1 108.61(10) . .
H2b C2 H2a 107.6 . .
H3a C3 S2 108.68(7) . .
H3b C3 S2 108.68(7) . .
H3b C3 H3a 107.6 . .
C4 C3 S2 114.31(14) . .
C4 C3 H3a 108.68(11) . .
C4 C3 H3b 108.68(11) . .
C3 C4 S1 116.44(13) . .
H4a C4 S1 108.18(7) . .
H4a C4 C3 108.18(11) . .
H4b C4 S1 108.18(6) . .
H4b C4 C3 108.18(11) . .
H4b C4 H4a 107.3 . .
N1 C5 Ru1 125.92(14) . .
N2 C5 Ru1 126.61(13) . .
N2 C5 N1 106.09(17) . .
C8 C7 N2 119.59(17) . .
C12 C7 N2 118.60(17) . .
C12 C7 C8 121.24(18) . .
C9 C8 C7 117.87(18) . .
C15 C8 C7 121.21(18) . .
C15 C8 C9 120.91(18) . .
H9 C9 C8 118.76(12) . .
C10 C9 C8 122.48(19) . .
C10 C9 H9 118.76(12) . .
C11 C10 C9 118.1(2) . .
C14 C10 C9 120.6(2) . .
C14 C10 C11 121.3(2) . .
H11 C11 C10 119.17(13) . .
C12 C11 C10 121.66(19) . .
C12 C11 H11 119.17(12) . .
C11 C12 C7 118.52(18) . .
C13 C12 C7 121.25(19) . .
C13 C12 C11 120.20(18) . .
H13a C13 C12 109.5 . .
H13b C13 C12 109.5 . .
H13b C13 H13a 109.5 . .
H13c C13 C12 109.5 . .
H13c C13 H13a 109.5 . .
H13c C13 H13b 109.5 . .
H14a C14 C10 109.5 . .
H14b C14 C10 109.5 . .
H14b C14 H14a 109.5 . .
H14c C14 C10 109.5 . .
H14c C14 H14a 109.5 . .
H14c C14 H14b 109.5 . .
H15a C15 C8 109.5 . .
H15b C15 C8 109.5 . .
H15b C15 H15a 109.5 . .
H15c C15 C8 109.5 . .
H15c C15 H15a 109.5 . .
H15c C15 H15b 109.5 . .
H16a C16 N2 111.33(11) . .
H16b C16 N2 111.33(11) . .
H16b C16 H16a 109.2 . .
C17 C16 N2 102.19(16) . .
C17 C16 H16a 111.33(13) . .
C17 C16 H16b 111.33(15) . .
C16 C17 N1 101.91(17) . .
H17a C17 N1 111.39(13) . .
H17a C17 C16 111.39(14) . .
H17b C17 N1 111.39(14) . .
H17b C17 C16 111.39(14) . .
H17b C17 H17a 109.3 . .
C20 C19 N1 118.7(2) . .
C26 C19 N1 119.2(2) . .
C26 C19 C20 121.5(2) . .
C21 C20 C19 121.2(2) . .
C22 C20 C19 117.9(2) . .
C22 C20 C21 120.8(2) . .
H21a C21 C20 109.5 . .
H21b C21 C20 109.5 . .
H21b C21 H21a 109.5 . .
H21c C21 C20 109.5 . .
H21c C21 H21a 109.5 . .
H21c C21 H21b 109.5 . .
H22 C22 C20 119.05(14) . .
C23 C22 C20 121.9(2) . .
C23 C22 H22 119.05(14) . .
C24 C23 C22 120.6(2) . .
C25 C23 C22 118.4(2) . .
C25 C23 C24 121.1(2) . .
H24a C24 C23 109.5 . .
H24b C24 C23 109.5 . .
H24b C24 H24a 109.5 . .
H24c C24 C23 109.5 . .
H24c C24 H24a 109.5 . .
H24c C24 H24b 109.5 . .
H25 C25 C23 118.86(14) . .
C26 C25 C23 122.3(2) . .
C26 C25 H25 118.86(15) . .
C25 C26 C19 118.0(2) . .
C27 C26 C19 121.2(2) . .
C27 C26 C25 120.8(2) . .
H27a C27 C26 109.5 . .
H27b C27 C26 109.5 . .
H27b C27 H27a 109.5 . .
H27c C27 C26 109.5 . .
H27c C27 H27a 109.5 . .
H27c C27 H27b 109.5 . .
C29 C28 Ru1 132.05(14) . .
H28 C28 Ru1 114.0(13) . .
H28 C28 C29 112.6(13) . .
C30 C29 C28 119.18(18) . .
C34 C29 C28 123.42(17) . .
C34 C29 C30 117.36(19) . .
H30 C30 C29 119.32(12) . .
C31 C30 C29 121.4(2) . .
C31 C30 H30 119.32(13) . .
H31 C31 C30 119.99(13) . .
C32 C31 C30 120.0(2) . .
C32 C31 H31 119.99(13) . .
H32 C32 C31 120.16(13) . .
C33 C32 C31 119.7(2) . .
C33 C32 H32 120.16(13) . .
H33 C33 C32 119.76(13) . .
C34 C33 C32 120.5(2) . .
C34 C33 H33 119.76(12) . .
C33 C34 C29 121.08(19) . .
H34 C34 C29 119.46(12) . .
H34 C34 C33 119.46(12) . .
Cl3 B1 Cl2 110.57(11) . .
S1 B1 Cl2 107.66(11) . .
S1 B1 Cl3 113.42(12) . .
S3 B1 Cl2 106.16(11) . .
S3 B1 Cl3 115.13(11) . .
S3 B1 S1 103.28(10) . .
c35 Cl4 Cl5 125.7(8) . 2
c35 Cl4 Cl5 119(3) 2 2
c35 Cl5 Cl4 8.0(4) . 2
Cl5 c35 Cl4 105.5(5) . .
Cl5 c35 Cl4 52(2) . 2
c35 c35 Cl4 65(2) 2 2
c35 c35 Cl4 7.6(5) 2 .
c35 c35 Cl5 111.91(17) 2 .

loop_
_geom_bond_atom_site_label_1
_geom_bond_atom_site_label_2
_geom_bond_distance
_geom_bond_site_symmetry_2
Ru1 Cl0a 2.4349(5) .
Ru1 S1 2.3558(5) .
Ru1 S2 2.4919(6) .
Ru1 S3 2.5027(5) .
Ru1 C5 2.0825(19) .
Ru1 C28 1.907(2) .
Cl2 B1 1.850(2) .
Cl3 B1 1.845(2) .
S1 C4 1.826(2) .
S1 B1 1.951(2) .
S2 C2 1.816(2) .
S2 C3 1.830(2) .
S3 C1 1.8283(19) .
S3 B1 1.959(2) .
N1 C5 1.357(3) .
N1 C17 1.483(3) .
N1 C19 1.441(3) .
N2 C5 1.363(2) .
N2 C7 1.440(2) .
N2 C16 1.477(3) .
C1 H1a 0.9900 .
C1 H1b 0.9900 .
C1 C2 1.521(3) .
C2 H2a 0.9900 .
C2 H2b 0.9900 .
C3 H3a 0.9900 .
C3 H3b 0.9900 .
C3 C4 1.521(3) .
C4 H4a 0.9900 .
C4 H4b 0.9900 .
C7 C8 1.406(3) .
C7 C12 1.399(3) .
C8 C9 1.395(3) .
C8 C15 1.499(3) .
C9 H9 0.9500 .
C9 C10 1.391(3) .
C10 C11 1.395(3) .
C10 C14 1.513(3) .
C11 H11 0.9500 .
C11 C12 1.399(3) .
C12 C13 1.507(3) .
C13 H13a 0.9800 .
C13 H13b 0.9800 .
C13 H13c 0.9800 .
C14 H14a 0.9800 .
C14 H14b 0.9800 .
C14 H14c 0.9800 .
C15 H15a 0.9800 .
C15 H15b 0.9800 .
C15 H15c 0.9800 .
C16 H16a 0.9900 .
C16 H16b 0.9900 .
C16 C17 1.523(3) .
C17 H17a 0.9900 .
C17 H17b 0.9900 .
C19 C20 1.402(3) .
C19 C26 1.401(3) .
C20 C21 1.494(3) .
C20 C22 1.400(3) .
C21 H21a 0.9800 .
C21 H21b 0.9800 .
C21 H21c 0.9800 .
C22 H22 0.9500 .
C22 C23 1.389(4) .
C23 C24 1.513(3) .
C23 C25 1.386(4) .
C24 H24a 0.9800 .
C24 H24b 0.9800 .
C24 H24c 0.9800 .
C25 H25 0.9500 .
C25 C26 1.394(3) .
C26 C27 1.509(3) .
C27 H27a 0.9800 .
C27 H27b 0.9800 .
C27 H27c 0.9800 .
C28 C29 1.463(3) .
C28 H28 1.02(2) .
C29 C30 1.409(3) .
C29 C34 1.405(3) .
C30 H30 0.9500 .
C30 C31 1.387(3) .
C31 H31 0.9500 .
C31 C32 1.387(3) .
C32 H32 0.9500 .
C32 C33 1.389(3) .
C33 H33 0.9500 .
C33 C34 1.383(3) .
C34 H34 0.9500 .
Cl4 Cl4 1.643(13) 2
Cl4 Cl5 1.462(9) 2
Cl4 c35 1.754(5) .
Cl4 c35 0.257(14) 2
Cl5 c35 1.604(7) .
c35 c35 1.849(10) 2

loop_
_restr_distance_atom_site_label_1
_restr_distance_atom_site_label_2
_restr_distance_site_symmetry_2
_restr_distance_target
_restr_distance_target_weight_param
_restr_distance_diff
c35 Cl4 1 1.7000 0.0100 -0.0537
c35 Cl5 1 1.7000 0.0100 0.0959
